data_1537045
loop_
_publ_author_name
'Rodewald, U.C.'
'Lukachuk, M.'
'Hoffmann, R.D.'
'Poettgen, R.'

_publ_section_title
;
 Syntheses and Structure of Gd3 Rh1.94 0(7) In4
;
_journal_name_full
;
Monatshefte fuer Chemie und verwandte Teile anderer Wissenschaften (109,1978-)
;
_journal_page_first 1985
_journal_page_last 1991
_journal_volume 136
_journal_year 2005
_chemical_formula_sum 'Gd3 In4 Rh1.94'
_chemical_name_systematic 'Gd3 Rh1.94 In4'
_space_group_IT_number 174
_symmetry_space_group_name_Hall 'P -6'
_symmetry_space_group_name_H-M 'P -6'
_cell_angle_alpha 90
_cell_angle_beta 90
_cell_angle_gamma 120
_cell_formula_units_Z 1
_cell_length_a 7.814
_cell_length_b 7.814
_cell_length_c 3.838
_cell_volume 202.947
_citation_journal_id_ASTM MOCMB7
_cod_data_source_file Rodewald_MOCMB7_2005_1997.cif
_cod_data_source_block Gd3In4Rh1.94
_cod_original_cell_volume 202.9469
_cod_database_code 1537045

loop_
_symmetry_equiv_pos_as_xyz
x,y,z
-x+y,-x,-z
-y,x-y,z
x,y,-z
-x+y,-x,z
-y,x-y,-z

loop_
_atom_site_label
_atom_site_type_symbol
_atom_site_fract_x
_atom_site_fract_y
_atom_site_fract_z
_atom_site_occupancy
_atom_site_U_iso_or_equiv
Rh2 Rh 0.6667 0.3333 0 1 0.0
Rh1 Rh 0 0 0.5 0.94 0.0
Gd1 Gd 0.41594 0.03017 0.5 1 0.0
In1 In 0.3333 0.6667 0 1 0.0
In2 In 0.74729 0.00147 0 1 0.0
